data_4324423
loop_
_publ_author_name
'Yajie Gao'
'Lang Zhao'
'Xuebin Xu'
'Gong-Feng Xu'
'Yun-Nan Guo'
'Jinkui Tang'
'Zhiliang Liu'

_publ_section_title
;
 Heterometallic Cubanes: Syntheses, Structures, and Magnetic Properties of
 Lanthanide(III)-Nickel(II) Architectures
;
_journal_name_full 'Inorganic Chemistry'
_journal_page_first 1304
_journal_page_last 1308
_journal_paper_doi 10.1021/ic101849h
_journal_volume 50
_journal_year 2011
_chemical_formula_sum 'C44 H63 Cl Gd2 N6 Ni2 O25 S2'
_chemical_formula_weight 1607.49
_chemical_name_systematic
; 
 ? 
;
_space_group_IT_number 33
_symmetry_cell_setting orthorhombic
_symmetry_space_group_name_Hall 'P 2c -2n'
_symmetry_space_group_name_H-M 'P n a 21'
_atom_sites_solution_hydrogens geom
_atom_sites_solution_primary direct
_atom_sites_solution_secondary difmap
_audit_creation_method SHELXL-97
_cell_angle_alpha 90.00
_cell_angle_beta 90.00
_cell_angle_gamma 90.00
_cell_formula_units_Z 4
_cell_length_a 14.3637(8)
_cell_length_b 26.6503(15)
_cell_length_c 14.9105(8)
_cell_measurement_reflns_used 9384
_cell_measurement_temperature 191(2)
_cell_measurement_theta_max 25.06
_cell_measurement_theta_min 2.49
_cell_volume 5707.7(5)
_computing_structure_refinement 'SHELXL-97 (Sheldrick, 1997)'
_computing_structure_solution 'SHELXS-97 (Sheldrick, 1990)'
_diffrn_ambient_temperature 191(2)
_diffrn_measured_fraction_theta_full 0.999
_diffrn_measured_fraction_theta_max 0.999
_diffrn_radiation_monochromator graphite
_diffrn_radiation_source 'fine-focus sealed tube'
_diffrn_radiation_type MoK\a
_diffrn_radiation_wavelength 0.71073
_diffrn_reflns_av_R_equivalents 0.0390
_diffrn_reflns_av_sigmaI/netI 0.0538
_diffrn_reflns_limit_h_max 17
_diffrn_reflns_limit_h_min -12
_diffrn_reflns_limit_k_max 31
_diffrn_reflns_limit_k_min -31
_diffrn_reflns_limit_l_max 17
_diffrn_reflns_limit_l_min -17
_diffrn_reflns_number 28456
_diffrn_reflns_theta_full 25.07
_diffrn_reflns_theta_max 25.07
_diffrn_reflns_theta_min 1.53
_exptl_absorpt_coefficient_mu 3.151
_exptl_absorpt_correction_T_max 0.6668
_exptl_absorpt_correction_T_min 0.5859
_exptl_absorpt_correction_type multi-scan
_exptl_crystal_density_diffrn 1.871
_exptl_crystal_F_000 3208
_exptl_crystal_size_max 0.19
_exptl_crystal_size_mid 0.17
_exptl_crystal_size_min 0.14
_refine_diff_density_max 1.031
_refine_diff_density_min -0.504
_refine_diff_density_rms 0.099
_refine_ls_abs_structure_details 'Flack H D (1983), Acta Cryst. A39, 876-881'
_refine_ls_abs_structure_Flack -0.011(17)
_refine_ls_extinction_method none
_refine_ls_goodness_of_fit_ref 1.040
_refine_ls_hydrogen_treatment constr
_refine_ls_matrix_type full
_refine_ls_number_parameters 753
_refine_ls_number_reflns 9986
_refine_ls_number_restraints 3
_refine_ls_restrained_S_all 1.967
_refine_ls_R_factor_all 0.0353
_refine_ls_R_factor_gt 0.0302
_refine_ls_shift/su_max 0.001
_refine_ls_shift/su_mean 0.000
_refine_ls_structure_factor_coef Fsqd
_refine_ls_weighting_details 'calc w=1/[\s^2^(Fo^2^)+(0.0387P)^2^+0.0000P] where P=(Fo^2^+2Fc^2^)/3'
_refine_ls_weighting_scheme calc
_refine_ls_wR_factor_gt 0.0696
_refine_ls_wR_factor_ref 0.0781
_reflns_number_gt 9141
_reflns_number_total 9986
_reflns_threshold_expression >2sigma(I)
_cod_data_source_file ic101849h_si_002_3.cif
_cod_data_source_block 3
_cod_database_code 4324423

loop_
_symmetry_equiv_pos_as_xyz
'x, y, z'
'-x, -y, z+1/2'
'x+1/2, -y+1/2, z'
'-x+1/2, y+1/2, z+1/2'

loop_
_atom_site_label
_atom_site_type_symbol
_atom_site_fract_x
_atom_site_fract_y
_atom_site_fract_z
_atom_site_U_iso_or_equiv
_atom_site_adp_type
_atom_site_occupancy
_atom_site_symmetry_multiplicity
_atom_site_calc_flag
_atom_site_refinement_flags
Gd1 Gd 0.68861(4) 0.67105(2) 0.26404(4) 0.02094(14) Uani 1 1 d .
Gd2 Gd 0.87391(4) 0.63435(2) 0.08473(4) 0.02112(14) Uani 1 1 d .
Ni1 Ni 0.67398(10) 0.56138(6) 0.14831(10) 0.0221(3) Uani 1 1 d .
Ni2 Ni 0.85363(10) 0.56989(6) 0.28251(10) 0.0202(3) Uani 1 1 d .
Cl1 Cl 0.5729(3) 0.32797(14) 0.1837(3) 0.0566(11) Uani 1 1 d .
S1 S 0.6520(3) 0.43698(14) -0.0535(3) 0.0461(10) Uani 1 1 d .
S2 S 0.8406(3) 0.51730(14) 0.5653(2) 0.0383(9) Uani 1 1 d .
N1 N 0.6490(7) 0.4908(4) 0.1928(8) 0.029(3) Uani 1 1 d .
N2 N 0.6503(8) 0.4556(4) 0.1248(9) 0.038(3) Uani 1 1 d .
H2 H 0.6478 0.4231 0.1351 0.046 Uiso 1 1 calc R
N3 N 0.6603(7) 0.5231(4) 0.0278(7) 0.030(3) Uani 1 1 d .
N4 N 0.8495(7) 0.4955(4) 0.3082(7) 0.026(2) Uani 1 1 d .
N5 N 0.8433(8) 0.4827(4) 0.3978(7) 0.030(3) Uani 1 1 d .
H5H H 0.8368 0.4519 0.4182 0.036 Uiso 1 1 calc R
N6 N 0.8558(7) 0.5704(4) 0.4194(6) 0.023(2) Uani 1 1 d .
O1 O 0.6971(5) 0.5810(3) 0.2794(6) 0.0232(18) Uani 1 1 d .
O2 O 0.6620(6) 0.6372(3) 0.4178(6) 0.028(2) Uani 1 1 d .
O3 O 0.8281(5) 0.5545(3) 0.1495(5) 0.0234(18) Uani 1 1 d .
O4 O 0.8751(6) 0.5613(3) -0.0189(5) 0.028(2) Uani 1 1 d .
O5 O 0.5381(6) 0.6475(3) 0.2283(6) 0.033(2) Uani 1 1 d .
O6 O 0.5363(5) 0.5778(3) 0.1462(6) 0.0283(19) Uani 1 1 d .
O7 O 0.7691(6) 0.7328(3) 0.3435(6) 0.032(2) Uani 1 1 d .
O8 O 0.9065(7) 0.7496(4) 0.2843(7) 0.047(3) Uani 1 1 d .
O9 O 1.0136(5) 0.6075(3) 0.1452(6) 0.0286(19) Uani 1 1 d .
O10 O 0.9942(5) 0.5678(3) 0.2752(6) 0.0286(19) Uani 1 1 d .
O11 O 0.8086(6) 0.6728(3) -0.0430(6) 0.033(2) Uani 1 1 d .
O12 O 0.6812(8) 0.7136(5) -0.0132(7) 0.070(4) Uani 1 1 d .
O13 O 0.6878(6) 0.7367(3) 0.1564(6) 0.034(2) Uani 1 1 d .
H13 H 0.7001 0.7256 0.0970 0.040 Uiso 1 1 calc R
O14 O 0.5781(6) 0.7305(3) 0.3295(6) 0.035(2) Uani 1 1 d .
H14 H 0.5160 0.7217 0.3139 0.042 Uiso 1 1 calc R
O15 O 1.0016(6) 0.6514(4) -0.0187(6) 0.035(2) Uani 1 1 d .
H15 H 1.0581 0.6365 0.0009 0.042 Uiso 1 1 calc .
O16 O 0.9084(7) 0.7198(3) 0.1138(6) 0.036(2) Uani 1 1 d .
H16 H 0.8824 0.7286 0.1617 0.054 Uiso 1 1 calc R
O17 O 0.8445(5) 0.6443(3) 0.2425(5) 0.0202(18) Uani 1 1 d .
H17 H 0.8910 0.6665 0.2730 0.024 Uiso 1 1 calc R
O18 O 0.7114(5) 0.6335(3) 0.1191(5) 0.0201(18) Uani 1 1 d .
H18 H 0.6721 0.6491 0.0711 0.024 Uiso 1 1 calc .
O19 O 0.6689(15) 0.8165(7) 0.7112(13) 0.118(7) Uani 1 1 d D
H19 H 0.6309 0.8088 0.7517 0.177 Uiso 1 1 calc RD
O20 O 0.1706(7) 0.6088(4) 0.9806(7) 0.044(3) Uani 1 1 d .
O21 O 0.9961(11) 0.7854(5) 1.0064(11) 0.092(5) Uani 1 1 d .
H21 H 0.9952 0.7540 1.0013 0.138 Uiso 1 1 calc R
O22 O 0.625(2) 0.3522(8) 0.241(2) 0.209(15) Uani 1 1 d .
O23 O 0.603(2) 0.3461(13) 0.098(2) 0.239(15) Uani 1 1 d .
O24 O 0.5966(19) 0.2809(7) 0.192(2) 0.186(11) Uani 1 1 d .
O25 O 0.4836(19) 0.3363(15) 0.1943(18) 0.243(18) Uani 1 1 d .
C1 C 0.6509(8) 0.5588(5) 0.3496(8) 0.024(3) Uani 1 1 d .
C2 C 0.6342(8) 0.5877(5) 0.4257(9) 0.027(3) Uani 1 1 d .
C3 C 0.5962(9) 0.5676(5) 0.5015(9) 0.032(3) Uani 1 1 d .
H3 H 0.5864 0.5878 0.5531 0.039 Uiso 1 1 calc R
C4 C 0.5717(9) 0.5166(6) 0.5025(10) 0.040(4) Uani 1 1 d .
H4 H 0.5474 0.5020 0.5556 0.048 Uiso 1 1 calc R
C5 C 0.5829(9) 0.4879(5) 0.4269(10) 0.035(3) Uani 1 1 d .
H5 H 0.5637 0.4538 0.4272 0.041 Uiso 1 1 calc R
C6 C 0.6224(8) 0.5086(5) 0.3486(9) 0.028(3) Uani 1 1 d .
C7 C 0.6512(11) 0.6684(6) 0.4972(9) 0.040(4) Uani 1 1 d .
H7A H 0.5848 0.6728 0.5102 0.060 Uiso 1 1 calc R
H7B H 0.6798 0.7012 0.4866 0.060 Uiso 1 1 calc R
H7C H 0.6816 0.6521 0.5484 0.060 Uiso 1 1 calc R
C8 C 0.6279(8) 0.4754(5) 0.2708(11) 0.032(3) Uani 1 1 d .
H8 H 0.6152 0.4407 0.2789 0.039 Uiso 1 1 calc R
C9 C 0.6555(9) 0.4751(5) 0.0407(10) 0.033(3) Uani 1 1 d .
C10 C 0.6533(10) 0.4915(6) -0.1192(10) 0.041(4) Uani 1 1 d .
C11 C 0.6481(11) 0.4961(8) -0.2103(11) 0.056(5) Uani 1 1 d .
H11 H 0.6459 0.4671 -0.2471 0.067 Uiso 1 1 calc R
C12 C 0.6460(12) 0.5429(8) -0.2484(11) 0.061(5) Uani 1 1 d .
H12 H 0.6446 0.5463 -0.3118 0.073 Uiso 1 1 calc R
C13 C 0.6459(12) 0.5854(7) -0.1944(10) 0.052(4) Uani 1 1 d .
H13A H 0.6415 0.6177 -0.2210 0.063 Uiso 1 1 calc R
C14 C 0.6524(11) 0.5810(6) -0.1018(9) 0.041(4) Uani 1 1 d .
H14A H 0.6536 0.6100 -0.0648 0.049 Uiso 1 1 calc R
C15 C 0.6569(9) 0.5337(5) -0.0648(9) 0.033(3) Uani 1 1 d .
C16 C 0.8622(8) 0.5122(5) 0.1106(8) 0.023(3) Uani 1 1 d .
C17 C 0.8832(8) 0.5130(5) 0.0195(8) 0.026(3) Uani 1 1 d .
C18 C 0.9106(9) 0.4713(5) -0.0281(9) 0.032(3) Uani 1 1 d .
H18A H 0.9257 0.4737 -0.0900 0.039 Uiso 1 1 calc R
C19 C 0.9158(10) 0.4258(5) 0.0159(10) 0.041(3) Uani 1 1 d .
H19A H 0.9317 0.3963 -0.0164 0.049 Uiso 1 1 calc R
C20 C 0.8979(9) 0.4229(5) 0.1064(9) 0.035(3) Uani 1 1 d .
H20A H 0.9031 0.3914 0.1360 0.042 Uiso 1 1 calc R
C21 C 0.8720(8) 0.4658(4) 0.1561(9) 0.025(3) Uani 1 1 d .
C22 C 0.8929(10) 0.5649(6) -0.1144(8) 0.034(3) Uani 1 1 d .
H22A H 0.9569 0.5543 -0.1269 0.052 Uiso 1 1 calc R
H22B H 0.8844 0.5997 -0.1340 0.052 Uiso 1 1 calc R
H22C H 0.8495 0.5431 -0.1469 0.052 Uiso 1 1 calc R
C23 C 0.8604(8) 0.4594(4) 0.2518(9) 0.028(3) Uani 1 1 d .
H23 H 0.8608 0.4262 0.2747 0.034 Uiso 1 1 calc R
C24 C 0.8483(8) 0.5229(5) 0.4478(8) 0.024(3) Uani 1 1 d .
C25 C 0.8545(9) 0.5822(5) 0.5751(10) 0.034(3) Uani 1 1 d .
C26 C 0.8628(11) 0.6114(7) 0.6526(10) 0.050(4) Uani 1 1 d .
H26 H 0.8560 0.5967 0.7103 0.060 Uiso 1 1 calc R
C27 C 0.8809(11) 0.6622(6) 0.6436(10) 0.046(4) Uani 1 1 d .
H27 H 0.8874 0.6826 0.6956 0.055 Uiso 1 1 calc R
C28 C 0.8895(10) 0.6833(6) 0.5605(9) 0.040(4) Uani 1 1 d .
H28 H 0.9017 0.7182 0.5558 0.048 Uiso 1 1 calc R
C29 C 0.8812(9) 0.6553(5) 0.4835(9) 0.029(3) Uani 1 1 d .
H29 H 0.8875 0.6706 0.4263 0.034 Uiso 1 1 calc R
C30 C 0.8631(8) 0.6036(5) 0.4907(9) 0.026(3) Uani 1 1 d .
C31 C 0.4979(9) 0.6161(5) 0.1791(9) 0.028(3) Uani 1 1 d .
C32 C 0.3969(9) 0.6255(6) 0.1587(11) 0.043(4) Uani 1 1 d .
H32A H 0.3609 0.6250 0.2145 0.065 Uiso 1 1 calc R
H32B H 0.3737 0.5994 0.1181 0.065 Uiso 1 1 calc R
H32C H 0.3902 0.6584 0.1300 0.065 Uiso 1 1 calc R
C33 C 0.8412(9) 0.7592(5) 0.3372(9) 0.031(3) Uani 1 1 d .
C34 C 0.8517(12) 0.8032(6) 0.3994(13) 0.058(5) Uani 1 1 d .
H34A H 0.9093 0.8212 0.3852 0.087 Uiso 1 1 calc R
H34B H 0.8542 0.7912 0.4615 0.087 Uiso 1 1 calc R
H34C H 0.7985 0.8258 0.3921 0.087 Uiso 1 1 calc R
C35 C 1.0443(8) 0.5862(4) 0.2149(8) 0.022(3) Uani 1 1 d .
C36 C 1.1467(9) 0.5831(5) 0.2266(9) 0.032(3) Uani 1 1 d .
H36A H 1.1776 0.5954 0.1723 0.047 Uiso 1 1 calc R
H36B H 1.1646 0.5482 0.2374 0.047 Uiso 1 1 calc R
H36C H 1.1654 0.6038 0.2779 0.047 Uiso 1 1 calc R
C37 C 0.7433(10) 0.7004(5) -0.0662(8) 0.038(3) Uani 1 1 d .
C38 C 0.7371(13) 0.7177(7) -0.1608(10) 0.059(5) Uani 1 1 d .
H38A H 0.7506 0.6896 -0.2011 0.089 Uiso 1 1 calc R
H38B H 0.7823 0.7446 -0.1709 0.089 Uiso 1 1 calc R
H38C H 0.6742 0.7302 -0.1727 0.089 Uiso 1 1 calc R
C39 C 0.6728(11) 0.7887(5) 0.1625(11) 0.042(4) Uani 1 1 d .
H39A H 0.6924 0.8006 0.2218 0.063 Uiso 1 1 calc R
H39B H 0.6064 0.7959 0.1541 0.063 Uiso 1 1 calc R
H39C H 0.7090 0.8059 0.1161 0.063 Uiso 1 1 calc R
C40 C 0.5791(13) 0.7754(7) 0.3853(14) 0.067(5) Uani 1 1 d .
H40A H 0.6428 0.7820 0.4056 0.100 Uiso 1 1 calc R
H40B H 0.5386 0.7703 0.4374 0.100 Uiso 1 1 calc R
H40C H 0.5565 0.8040 0.3504 0.100 Uiso 1 1 calc R
C41 C 1.0140(14) 0.6790(8) -0.1040(13) 0.080(7) Uani 1 1 d .
H41A H 1.0271 0.6551 -0.1523 0.120 Uiso 1 1 calc R
H41B H 1.0662 0.7025 -0.0982 0.120 Uiso 1 1 calc R
H41C H 0.9570 0.6976 -0.1179 0.120 Uiso 1 1 calc R
C42 C 0.6559(19) 0.7831(9) 0.6340(19) 0.109(9) Uani 1 1 d .
H42A H 0.6748 0.8005 0.5790 0.164 Uiso 1 1 calc R
H42B H 0.5902 0.7735 0.6296 0.164 Uiso 1 1 calc R
H42C H 0.6940 0.7529 0.6418 0.164 Uiso 1 1 calc R
C43 C 0.2444(10) 0.6358(6) 0.9388(11) 0.046(4) Uani 1 1 d .
H43A H 0.2393 0.6714 0.9540 0.069 Uiso 1 1 calc R
H43B H 0.2402 0.6317 0.8736 0.069 Uiso 1 1 calc R
H43C H 0.3043 0.6228 0.9600 0.069 Uiso 1 1 calc R
C44 C 0.9636(18) 0.8059(10) 0.9328(18) 0.112(9) Uani 1 1 d .
H44A H 0.9697 0.8424 0.9366 0.168 Uiso 1 1 calc R
H44B H 0.8978 0.7970 0.9257 0.168 Uiso 1 1 calc R
H44C H 0.9989 0.7935 0.8811 0.168 Uiso 1 1 calc R

loop_
_atom_site_aniso_label
_atom_site_aniso_U_11
_atom_site_aniso_U_22
_atom_site_aniso_U_33
_atom_site_aniso_U_23
_atom_site_aniso_U_13
_atom_site_aniso_U_12
Gd1 0.0193(3) 0.0199(3) 0.0236(3) 0.0002(3) 0.0051(3) 0.0017(2)
Gd2 0.0194(3) 0.0242(3) 0.0198(3) 0.0015(3) 0.0035(3) 0.0017(2)
Ni1 0.0189(8) 0.0212(8) 0.0260(8) -0.0009(7) -0.0006(6) 0.0000(6)
Ni2 0.0184(7) 0.0216(8) 0.0205(8) 0.0018(6) 0.0005(6) 0.0006(6)
Cl1 0.063(3) 0.033(2) 0.073(3) -0.0046(19) -0.009(2) 0.0033(19)
S1 0.038(2) 0.041(2) 0.060(3) -0.0264(19) -0.0004(18) 0.0016(16)
S2 0.045(2) 0.043(2) 0.0262(19) 0.0134(15) 0.0013(15) -0.0016(16)
N1 0.023(6) 0.021(6) 0.043(7) -0.006(5) -0.005(5) 0.002(4)
N2 0.037(7) 0.027(6) 0.050(8) -0.007(6) -0.003(6) -0.007(5)
N3 0.020(6) 0.033(7) 0.036(7) -0.009(5) -0.001(5) 0.000(5)
N4 0.020(6) 0.029(6) 0.029(6) 0.002(5) 0.000(4) 0.002(4)
N5 0.036(7) 0.024(6) 0.030(6) 0.011(5) 0.003(5) 0.005(5)
N6 0.023(6) 0.026(6) 0.020(5) 0.005(4) 0.003(4) 0.002(4)
O1 0.017(4) 0.025(4) 0.028(5) 0.001(4) 0.001(4) -0.001(3)
O2 0.032(5) 0.032(5) 0.021(5) 0.000(4) 0.007(4) 0.001(4)
O3 0.023(5) 0.022(4) 0.026(5) 0.003(4) 0.002(3) 0.007(3)
O4 0.029(5) 0.036(5) 0.019(4) -0.002(4) 0.004(4) 0.007(4)
O5 0.027(5) 0.026(5) 0.046(6) -0.006(4) 0.003(4) 0.003(4)
O6 0.017(4) 0.034(5) 0.034(5) 0.001(4) -0.003(4) 0.000(4)
O7 0.028(5) 0.030(5) 0.039(5) -0.008(4) 0.006(4) -0.002(4)
O8 0.041(5) 0.056(7) 0.045(6) -0.021(5) 0.017(5) -0.024(5)
O9 0.020(5) 0.036(5) 0.029(5) 0.008(4) 0.005(4) 0.002(4)
O10 0.020(4) 0.036(5) 0.029(5) 0.005(4) 0.005(4) 0.000(3)
O11 0.035(6) 0.037(6) 0.028(5) 0.004(4) 0.003(4) 0.007(4)
O12 0.071(9) 0.114(11) 0.025(6) 0.006(6) 0.002(5) 0.056(8)
O13 0.049(6) 0.021(5) 0.030(5) 0.002(4) 0.007(4) 0.010(4)
O14 0.031(5) 0.033(5) 0.040(5) -0.006(4) 0.008(4) 0.004(4)
O15 0.029(5) 0.043(5) 0.032(5) 0.010(4) 0.008(4) 0.005(4)
O16 0.044(6) 0.033(5) 0.032(5) 0.000(4) 0.012(4) -0.003(4)
O17 0.019(4) 0.020(4) 0.022(5) -0.001(3) 0.001(3) -0.003(3)
O18 0.022(4) 0.021(4) 0.018(4) -0.001(3) 0.006(3) 0.002(3)
O19 0.162(19) 0.101(14) 0.090(13) 0.025(11) 0.010(11) 0.045(12)
O20 0.046(6) 0.037(6) 0.048(6) -0.008(5) 0.018(5) 0.003(5)
O21 0.102(12) 0.071(9) 0.103(12) 0.024(9) 0.048(10) -0.007(9)
O22 0.29(3) 0.081(14) 0.26(3) -0.032(17) -0.18(3) -0.015(16)
O23 0.33(4) 0.25(3) 0.13(2) 0.05(2) 0.08(3) -0.03(3)
O24 0.24(3) 0.053(11) 0.27(3) 0.006(16) -0.02(2) 0.036(13)
O25 0.14(2) 0.46(5) 0.14(2) -0.05(3) 0.000(17) 0.11(3)
C1 0.017(6) 0.031(7) 0.024(7) 0.006(5) 0.002(5) 0.001(5)
C2 0.017(7) 0.029(7) 0.035(8) 0.007(6) -0.001(5) 0.001(5)
C3 0.021(7) 0.047(9) 0.028(7) 0.008(6) 0.003(5) 0.001(6)
C4 0.023(8) 0.056(10) 0.039(8) 0.021(7) 0.003(6) -0.005(6)
C5 0.021(7) 0.032(7) 0.050(9) 0.017(6) -0.001(6) -0.001(6)
C6 0.018(7) 0.027(7) 0.039(8) 0.008(6) -0.006(6) -0.004(5)
C7 0.050(9) 0.045(9) 0.026(7) -0.006(6) 0.009(6) 0.003(7)
C8 0.023(7) 0.022(6) 0.052(9) 0.001(7) 0.000(7) -0.003(5)
C9 0.018(7) 0.029(8) 0.052(9) -0.015(7) -0.005(6) 0.003(5)
C10 0.027(8) 0.048(9) 0.049(10) -0.021(7) 0.002(7) 0.001(7)
C11 0.037(9) 0.087(14) 0.044(10) -0.038(10) -0.006(7) 0.004(9)
C12 0.063(11) 0.093(15) 0.026(9) -0.022(9) -0.008(8) 0.009(10)
C13 0.058(11) 0.063(12) 0.036(9) -0.001(8) -0.013(8) 0.004(9)
C14 0.043(9) 0.052(10) 0.028(8) -0.009(7) -0.009(6) 0.009(7)
C15 0.021(7) 0.047(9) 0.031(8) -0.007(6) -0.005(6) 0.002(6)
C16 0.015(6) 0.027(7) 0.028(7) -0.006(5) -0.002(5) 0.002(5)
C17 0.020(7) 0.033(7) 0.026(7) -0.005(6) -0.004(5) 0.002(5)
C18 0.023(7) 0.040(8) 0.033(7) -0.009(6) 0.007(6) 0.002(6)
C19 0.032(8) 0.038(8) 0.052(9) -0.015(7) 0.001(7) 0.008(6)
C20 0.033(8) 0.021(7) 0.051(10) -0.002(6) -0.002(6) 0.003(5)
C21 0.021(7) 0.018(6) 0.036(7) -0.003(5) -0.001(5) 0.002(5)
C22 0.045(9) 0.042(9) 0.016(7) -0.005(6) -0.002(6) 0.004(7)
C23 0.025(7) 0.021(6) 0.039(8) 0.007(6) -0.001(6) 0.005(5)
C24 0.014(6) 0.036(8) 0.023(6) 0.012(6) 0.001(5) -0.002(5)
C25 0.028(7) 0.047(8) 0.026(7) 0.005(7) 0.007(6) -0.004(6)
C26 0.048(10) 0.079(13) 0.024(8) 0.006(8) 0.005(7) -0.003(8)
C27 0.050(10) 0.056(11) 0.031(9) -0.013(7) 0.002(7) 0.000(7)
C28 0.038(9) 0.044(9) 0.039(9) -0.008(6) 0.005(6) -0.005(7)
C29 0.029(8) 0.035(8) 0.021(7) 0.000(6) 0.003(5) -0.003(6)
C30 0.019(7) 0.035(8) 0.024(7) 0.005(6) -0.006(5) 0.001(5)
C31 0.024(7) 0.026(7) 0.033(7) 0.012(6) 0.006(6) -0.001(5)
C32 0.022(7) 0.043(9) 0.064(11) 0.005(8) -0.007(7) -0.001(6)
C33 0.032(8) 0.026(7) 0.035(8) 0.000(6) -0.004(6) -0.003(6)
C34 0.052(11) 0.040(9) 0.081(13) -0.029(9) 0.015(9) -0.008(8)
C35 0.026(7) 0.017(6) 0.024(6) 0.000(5) 0.003(5) 0.008(5)
C36 0.023(7) 0.034(8) 0.037(7) 0.003(6) -0.001(6) -0.002(6)
C37 0.044(9) 0.042(8) 0.027(7) 0.002(6) -0.006(7) 0.016(7)
C38 0.071(13) 0.068(12) 0.039(9) 0.017(8) 0.003(8) 0.030(10)
C39 0.049(10) 0.026(8) 0.051(9) 0.008(7) 0.002(7) -0.001(6)
C40 0.065(13) 0.057(12) 0.079(13) -0.006(10) 0.009(10) 0.008(9)
C41 0.073(14) 0.117(19) 0.051(11) 0.005(11) 0.008(10) 0.027(12)
C42 0.14(2) 0.071(16) 0.11(2) -0.030(15) -0.051(18) 0.032(15)
C43 0.041(9) 0.040(9) 0.057(10) -0.012(7) 0.010(7) -0.012(7)
C44 0.11(2) 0.11(2) 0.12(2) 0.055(18) 0.009(17) 0.015(16)

loop_
_atom_type_symbol
_atom_type_description
_atom_type_scat_dispersion_real
_atom_type_scat_dispersion_imag
_atom_type_scat_source
C C 0.0033 0.0016 'International Tables Vol C Tables 4.2.6.8 and 6.1.1.4'
H H 0.0000 0.0000 'International Tables Vol C Tables 4.2.6.8 and 6.1.1.4'
N N 0.0061 0.0033 'International Tables Vol C Tables 4.2.6.8 and 6.1.1.4'
O O 0.0106 0.0060 'International Tables Vol C Tables 4.2.6.8 and 6.1.1.4'
S S 0.1246 0.1234 'International Tables Vol C Tables 4.2.6.8 and 6.1.1.4'
Ni Ni 0.3393 1.1124 'International Tables Vol C Tables 4.2.6.8 and 6.1.1.4'
Gd Gd -0.1653 3.9035 'International Tables Vol C Tables 4.2.6.8 and 6.1.1.4'
Cl Cl 0.1484 0.1585 'International Tables Vol C Tables 4.2.6.8 and 6.1.1.4'

loop_
_geom_angle_atom_site_label_1
_geom_angle_atom_site_label_2
_geom_angle_atom_site_label_3
_geom_angle
O5 Gd1 O7 140.5(3)
O5 Gd1 O17 140.3(3)
O7 Gd1 O17 79.2(3)
O5 Gd1 O13 92.3(3)
O7 Gd1 O13 80.0(3)
O17 Gd1 O13 97.7(3)
O5 Gd1 O18 78.9(3)
O7 Gd1 O18 133.0(3)
O17 Gd1 O18 68.0(3)
O13 Gd1 O18 72.5(3)
O5 Gd1 O1 78.4(3)
O7 Gd1 O1 128.9(3)
O17 Gd1 O1 70.5(2)
O13 Gd1 O1 142.8(3)
O18 Gd1 O1 70.4(3)
O5 Gd1 O14 70.2(3)
O7 Gd1 O14 70.3(3)
O17 Gd1 O14 149.5(3)
O13 Gd1 O14 77.8(3)
O18 Gd1 O14 135.8(3)
O1 Gd1 O14 129.7(3)
O5 Gd1 O2 88.3(3)
O7 Gd1 O2 82.2(3)
O17 Gd1 O2 99.2(3)
O13 Gd1 O2 152.6(3)
O18 Gd1 O2 134.2(3)
O1 Gd1 O2 63.9(3)
O14 Gd1 O2 76.6(3)
O5 Gd1 Ni1 65.9(2)
O7 Gd1 Ni1 153.4(2)
O17 Gd1 Ni1 74.44(18)
O13 Gd1 Ni1 106.9(2)
O18 Gd1 Ni1 36.35(18)
O1 Gd1 Ni1 36.6(2)
O14 Gd1 Ni1 136.0(2)
O2 Gd1 Ni1 98.4(2)
O5 Gd1 Gd2 114.3(2)
O7 Gd1 Gd2 100.7(2)
O17 Gd1 Gd2 35.61(18)
O13 Gd1 Gd2 74.0(2)
O18 Gd1 Gd2 35.51(19)
O1 Gd1 Gd2 77.34(19)
O14 Gd1 Gd2 151.6(2)
O2 Gd1 Gd2 130.1(2)
Ni1 Gd1 Gd2 58.56(3)
O9 Gd2 O11 142.6(3)
O9 Gd2 O16 92.6(3)
O11 Gd2 O16 79.2(3)
O9 Gd2 O18 139.6(3)
O11 Gd2 O18 77.8(3)
O16 Gd2 O18 100.0(3)
O9 Gd2 O17 78.8(3)
O11 Gd2 O17 132.2(3)
O16 Gd2 O17 75.6(3)
O18 Gd2 O17 67.7(3)
O9 Gd2 O3 79.0(3)
O11 Gd2 O3 126.5(3)
O16 Gd2 O3 145.7(3)
O18 Gd2 O3 69.0(3)
O17 Gd2 O3 70.2(3)
O9 Gd2 O15 69.6(3)
O11 Gd2 O15 73.0(3)
O16 Gd2 O15 77.2(3)
O18 Gd2 O15 150.6(3)
O17 Gd2 O15 136.9(3)
O3 Gd2 O15 128.2(3)
O9 Gd2 O4 89.6(3)
O11 Gd2 O4 80.8(3)
O16 Gd2 O4 149.8(3)
O18 Gd2 O4 97.6(3)
O17 Gd2 O4 134.1(3)
O3 Gd2 O4 64.0(3)
O15 Gd2 O4 75.4(3)
O9 Gd2 Ni2 65.4(2)
O11 Gd2 Ni2 151.6(2)
O16 Gd2 Ni2 110.0(2)
O18 Gd2 Ni2 74.21(19)
O17 Gd2 Ni2 36.72(18)
O3 Gd2 Ni2 36.4(2)
O15 Gd2 Ni2 134.6(2)
O4 Gd2 Ni2 98.2(2)
O9 Gd2 Gd1 113.8(2)
O11 Gd2 Gd1 100.0(2)
O16 Gd2 Gd1 77.1(2)
O18 Gd2 Gd1 35.74(18)
O17 Gd2 Gd1 35.03(19)
O3 Gd2 Gd1 76.26(18)
O15 Gd2 Gd1 154.2(2)
O4 Gd2 Gd1 128.88(19)
Ni2 Gd2 Gd1 58.48(3)
N1 Ni1 O6 91.9(4)
N1 Ni1 O18 171.8(4)
O6 Ni1 O18 92.9(3)
N1 Ni1 O1 87.3(4)
O6 Ni1 O1 96.8(3)
O18 Ni1 O1 85.5(3)
N1 Ni1 N3 79.1(4)
O6 Ni1 N3 90.0(4)
O18 Ni1 N3 107.6(4)
O1 Ni1 N3 165.0(4)
N1 Ni1 O3 95.6(4)
O6 Ni1 O3 172.3(3)
O18 Ni1 O3 79.5(3)
O1 Ni1 O3 81.5(3)
N3 Ni1 O3 93.5(4)
N1 Ni1 Gd1 130.0(3)
O6 Ni1 Gd1 83.3(2)
O18 Ni1 Gd1 44.2(2)
O1 Ni1 Gd1 44.5(2)
N3 Ni1 Gd1 150.2(3)
O3 Ni1 Gd1 90.3(2)
N4 Ni2 O10 90.7(4)
N4 Ni2 N6 79.5(4)
O10 Ni2 N6 92.2(4)
N4 Ni2 O3 88.9(4)
O10 Ni2 O3 96.9(3)
N6 Ni2 O3 165.3(4)
N4 Ni2 O17 172.1(4)
O10 Ni2 O17 94.3(3)
N6 Ni2 O17 106.4(3)
O3 Ni2 O17 84.4(3)
N4 Ni2 O1 95.9(3)
O10 Ni2 O1 172.7(3)
N6 Ni2 O1 92.0(4)
O3 Ni2 O1 80.2(3)
O17 Ni2 O1 78.9(3)
N4 Ni2 Gd2 131.1(3)
O10 Ni2 Gd2 83.3(2)
N6 Ni2 Gd2 148.9(3)
O3 Ni2 Gd2 44.4(2)
O17 Ni2 Gd2 43.8(2)
O1 Ni2 Gd2 90.1(2)
O22 Cl1 O24 105.3(16)
O22 Cl1 O25 113(2)
O24 Cl1 O25 114(2)
O22 Cl1 O23 104(2)
O24 Cl1 O23 109.4(19)
O25 Cl1 O23 110(2)
C9 S1 C10 88.1(7)
C25 S2 C24 89.5(6)
C8 N1 N2 117.0(11)
C8 N1 Ni1 130.0(9)
N2 N1 Ni1 112.9(9)
C9 N2 N1 114.6(11)
C9 N2 H2 122.7
N1 N2 H2 122.7
C9 N3 C15 109.9(12)
C9 N3 Ni1 111.2(10)
C15 N3 Ni1 138.8(9)
C23 N4 N5 117.1(11)
C23 N4 Ni2 127.3(9)
N5 N4 Ni2 115.3(8)
C24 N5 N4 110.2(10)
C24 N5 H5H 124.9
N4 N5 H5H 124.9
C24 N6 C30 111.5(10)
C24 N6 Ni2 108.0(8)
C30 N6 Ni2 140.5(8)
C1 O1 Ni1 122.5(7)
C1 O1 Ni2 114.1(7)
Ni1 O1 Ni2 98.5(3)
C1 O1 Gd1 118.4(7)
Ni1 O1 Gd1 98.9(3)
Ni2 O1 Gd1 100.5(3)
C2 O2 C7 116.3(10)
C2 O2 Gd1 117.9(7)
C7 O2 Gd1 123.9(8)
C16 O3 Ni2 120.9(7)
C16 O3 Ni1 115.1(7)
Ni2 O3 Ni1 99.7(3)
C16 O3 Gd2 117.4(7)
Ni2 O3 Gd2 99.2(3)
Ni1 O3 Gd2 101.2(3)
C17 O4 C22 116.3(10)
C17 O4 Gd2 117.5(7)
C22 O4 Gd2 124.1(8)
C31 O5 Gd1 138.3(8)
C31 O6 Ni1 126.6(8)
C33 O7 Gd1 140.0(8)
C35 O9 Gd2 139.6(7)
C35 O10 Ni2 127.0(8)
C37 O11 Gd2 141.6(9)
C39 O13 Gd1 133.1(9)
C39 O13 H13 113.5
Gd1 O13 H13 113.5
C40 O14 Gd1 138.8(10)
C40 O14 H14 110.6
Gd1 O14 H14 110.6
C41 O15 Gd2 136.6(9)
C41 O15 H15 111.7
Gd2 O15 H15 111.7
Gd2 O16 H16 109.5
Ni2 O17 Gd1 107.9(3)
Ni2 O17 Gd2 99.4(3)
Gd1 O17 Gd2 109.4(3)
Ni2 O17 H17 113.1
Gd1 O17 H17 113.1
Gd2 O17 H17 113.1
Ni1 O18 Gd2 108.1(3)
Ni1 O18 Gd1 99.4(3)
Gd2 O18 Gd1 108.8(3)
Ni1 O18 H18 113.2
Gd2 O18 H18 113.2
Gd1 O18 H18 113.2
C42 O19 H19 109.5
C44 O21 H21 109.5
O1 C1 C2 117.8(11)
O1 C1 C6 123.0(11)
C2 C1 C6 119.2(12)
C3 C2 O2 124.2(12)
C3 C2 C1 121.7(12)
O2 C2 C1 114.1(11)
C2 C3 C4 119.3(13)
C2 C3 H3 120.4
C4 C3 H3 120.4
C5 C4 C3 120.1(13)
C5 C4 H4 119.9
C3 C4 H4 119.9
C4 C5 C6 120.7(13)
C4 C5 H5 119.7
C6 C5 H5 119.7
C1 C6 C5 118.8(13)
C1 C6 C8 124.9(12)
C5 C6 C8 116.3(12)
O2 C7 H7A 109.5
O2 C7 H7B 109.5
H7A C7 H7B 109.5
O2 C7 H7C 109.5
H7A C7 H7C 109.5
H7B C7 H7C 109.5
N1 C8 C6 122.9(11)
N1 C8 H8 118.5
C6 C8 H8 118.5
N3 C9 N2 121.2(12)
N3 C9 S1 117.4(12)
N2 C9 S1 121.4(10)
C11 C10 C15 120.7(16)
C11 C10 S1 129.1(13)
C15 C10 S1 110.2(11)
C10 C11 C12 119.7(16)
C10 C11 H11 120.1
C12 C11 H11 120.1
C11 C12 C13 120.1(15)
C11 C12 H12 120.0
C13 C12 H12 120.0
C14 C13 C12 120.5(17)
C14 C13 H13A 119.7
C12 C13 H13A 119.7
C15 C14 C13 118.6(15)
C15 C14 H14A 120.7
C13 C14 H14A 120.7
C14 C15 C10 120.3(13)
C14 C15 N3 125.2(12)
C10 C15 N3 114.3(13)
O3 C16 C17 118.8(11)
O3 C16 C21 123.7(10)
C17 C16 C21 117.3(11)
C18 C17 C16 123.5(12)
C18 C17 O4 123.4(11)
C16 C17 O4 113.0(11)
C17 C18 C19 118.7(12)
C17 C18 H18A 120.7
C19 C18 H18A 120.7
C20 C19 C18 120.3(13)
C20 C19 H19A 119.8
C18 C19 H19A 119.8
C19 C20 C21 121.3(13)
C19 C20 H20A 119.4
C21 C20 H20A 119.4
C20 C21 C16 118.7(12)
C20 C21 C23 117.0(11)
C16 C21 C23 124.2(11)
O4 C22 H22A 109.5
O4 C22 H22B 109.5
H22A C22 H22B 109.5
O4 C22 H22C 109.5
H22A C22 H22C 109.5
H22B C22 H22C 109.5
N4 C23 C21 124.9(11)
N4 C23 H23 117.6
C21 C23 H23 117.6
N5 C24 N6 126.8(11)
N5 C24 S2 119.6(9)
N6 C24 S2 113.6(10)
C30 C25 C26 121.0(13)
C30 C25 S2 109.9(11)
C26 C25 S2 129.0(12)
C27 C26 C25 118.6(14)
C27 C26 H26 120.7
C25 C26 H26 120.7
C28 C27 C26 120.4(14)
C28 C27 H27 119.8
C26 C27 H27 119.8
C27 C28 C29 121.8(15)
C27 C28 H28 119.1
C29 C28 H28 119.1
C28 C29 C30 118.9(13)
C28 C29 H29 120.5
C30 C29 H29 120.5
N6 C30 C25 115.2(12)
N6 C30 C29 125.5(11)
C25 C30 C29 119.2(12)
O5 C31 O6 124.6(12)
O5 C31 C32 116.8(12)
O6 C31 C32 118.6(12)
C31 C32 H32A 109.5
C31 C32 H32B 109.5
H32A C32 H32B 109.5
C31 C32 H32C 109.5
H32A C32 H32C 109.5
H32B C32 H32C 109.5
O8 C33 O7 123.4(12)
O8 C33 C34 118.2(12)
O7 C33 C34 118.3(13)
C33 C34 H34A 109.5
C33 C34 H34B 109.5
H34A C34 H34B 109.5
C33 C34 H34C 109.5
H34A C34 H34C 109.5
H34B C34 H34C 109.5
O10 C35 O9 124.5(11)
O10 C35 C36 117.6(11)
O9 C35 C36 117.8(11)
C35 C36 H36A 109.5
C35 C36 H36B 109.5
H36A C36 H36B 109.5
C35 C36 H36C 109.5
H36A C36 H36C 109.5
H36B C36 H36C 109.5
O11 C37 O12 122.2(12)
O11 C37 C38 119.6(13)
O12 C37 C38 118.2(13)
C37 C38 H38A 109.5
C37 C38 H38B 109.5
H38A C38 H38B 109.5
C37 C38 H38C 109.5
H38A C38 H38C 109.5
H38B C38 H38C 109.5
O13 C39 H39A 109.5
O13 C39 H39B 109.5
H39A C39 H39B 109.5
O13 C39 H39C 109.5
H39A C39 H39C 109.5
H39B C39 H39C 109.5
O14 C40 H40A 109.5
O14 C40 H40B 109.5
H40A C40 H40B 109.5
O14 C40 H40C 109.5
H40A C40 H40C 109.5
H40B C40 H40C 109.5
O15 C41 H41A 109.5
O15 C41 H41B 109.5
H41A C41 H41B 109.5
O15 C41 H41C 109.5
H41A C41 H41C 109.5
H41B C41 H41C 109.5
O19 C42 H42A 109.5
O19 C42 H42B 109.5
H42A C42 H42B 109.5
O19 C42 H42C 109.5
H42A C42 H42C 109.5
H42B C42 H42C 109.5
O20 C43 H43A 109.5
O20 C43 H43B 109.5
H43A C43 H43B 109.5
O20 C43 H43C 109.5
H43A C43 H43C 109.5
H43B C43 H43C 109.5
O21 C44 H44A 109.5
O21 C44 H44B 109.5
H44A C44 H44B 109.5
O21 C44 H44C 109.5
H44A C44 H44C 109.5
H44B C44 H44C 109.5

loop_
_geom_bond_atom_site_label_1
_geom_bond_atom_site_label_2
_geom_bond_distance
Gd1 O5 2.314(9)
Gd1 O7 2.334(8)
Gd1 O17 2.371(8)
Gd1 O13 2.376(8)
Gd1 O18 2.404(7)
Gd1 O1 2.414(8)
Gd1 O14 2.446(8)
Gd1 O2 2.493(8)
Gd1 Ni1 3.4007(16)
Gd1 Gd2 3.8973(8)
Gd2 O9 2.314(8)
Gd2 O11 2.358(9)
Gd2 O16 2.370(9)
Gd2 O18 2.390(8)
Gd2 O17 2.405(7)
Gd2 O3 2.429(8)
Gd2 O15 2.440(8)
Gd2 O4 2.486(9)
Gd2 Ni2 3.4254(16)
Ni1 N1 2.026(11)
Ni1 O6 2.026(8)
Ni1 O18 2.043(8)
Ni1 O1 2.050(9)
Ni1 N3 2.075(11)
Ni1 O3 2.222(8)
Ni2 N4 2.020(11)
Ni2 O10 2.023(8)
Ni2 N6 2.041(10)
Ni2 O3 2.059(8)
Ni2 O17 2.076(8)
Ni2 O1 2.268(7)
Cl1 O22 1.30(2)
Cl1 O24 1.307(17)
Cl1 O25 1.31(2)
Cl1 O23 1.43(3)
S1 C9 1.734(14)
S1 C10 1.754(17)
S2 C25 1.748(14)
S2 C24 1.762(12)
N1 C8 1.270(18)
N1 N2 1.382(15)
N2 C9 1.360(18)
N2 H2 0.8800
N3 C9 1.295(17)
N3 C15 1.411(17)
N4 C23 1.286(16)
N4 N5 1.382(14)
N5 C24 1.309(17)
N5 H5H 0.8800
N6 C24 1.338(15)
N6 C30 1.387(16)
O1 C1 1.374(14)
O2 C2 1.383(15)
O2 C7 1.456(16)
O3 C16 1.358(14)
O4 C17 1.414(15)
O4 C22 1.449(15)
O5 C31 1.253(15)
O6 C31 1.259(15)
O7 C33 1.255(15)
O8 C33 1.252(16)
O9 C35 1.264(14)
O10 C35 1.252(14)
O11 C37 1.240(15)
O12 C37 1.243(16)
O13 C39 1.405(16)
O13 H13 0.9500
O14 C40 1.457(19)
O14 H14 0.9500
O15 C41 1.48(2)
O15 H15 0.9500
O16 H16 0.8400
O17 H17 1.0000
O18 H18 1.0000
O19 C42 1.47(3)
O19 H19 0.8400
O20 C43 1.424(17)
O21 C44 1.31(3)
O21 H21 0.8400
C1 C2 1.393(18)
C1 C6 1.399(17)
C2 C3 1.365(18)
C3 C4 1.402(19)
C3 H3 0.9500
C4 C5 1.37(2)
C4 H4 0.9500
C5 C6 1.410(19)
C5 H5 0.9500
C6 C8 1.46(2)
C7 H7A 0.9800
C7 H7B 0.9800
C7 H7C 0.9800
C8 H8 0.9500
C10 C11 1.36(2)
C10 C15 1.387(19)
C11 C12 1.37(3)
C11 H11 0.9500
C12 C13 1.39(2)
C12 H12 0.9500
C13 C14 1.39(2)
C13 H13A 0.9500
C14 C15 1.38(2)
C14 H14A 0.9500
C16 C17 1.392(18)
C16 C21 1.418(17)
C17 C18 1.376(17)
C18 C19 1.381(19)
C18 H18A 0.9500
C19 C20 1.37(2)
C19 H19A 0.9500
C20 C21 1.413(17)
C20 H20A 0.9500
C21 C23 1.446(18)
C22 H22A 0.9800
C22 H22B 0.9800
C22 H22C 0.9800
C23 H23 0.9500
C25 C30 1.388(19)
C25 C26 1.40(2)
C26 C27 1.39(2)
C26 H26 0.9500
C27 C28 1.37(2)
C27 H27 0.9500
C28 C29 1.375(19)
C28 H28 0.9500
C29 C30 1.405(19)
C29 H29 0.9500
C31 C32 1.504(18)
C32 H32A 0.9800
C32 H32B 0.9800
C32 H32C 0.9800
C33 C34 1.50(2)
C34 H34A 0.9800
C34 H34B 0.9800
C34 H34C 0.9800
C35 C36 1.483(17)
C36 H36A 0.9800
C36 H36B 0.9800
C36 H36C 0.9800
C37 C38 1.486(18)
C38 H38A 0.9800
C38 H38B 0.9800
C38 H38C 0.9800
C39 H39A 0.9800
C39 H39B 0.9800
C39 H39C 0.9800
C40 H40A 0.9800
C40 H40B 0.9800
C40 H40C 0.9800
C41 H41A 0.9800
C41 H41B 0.9800
C41 H41C 0.9800
C42 H42A 0.9800
C42 H42B 0.9800
C42 H42C 0.9800
C43 H43A 0.9800
C43 H43B 0.9800
C43 H43C 0.9800
C44 H44A 0.9800
C44 H44B 0.9800
C44 H44C 0.9800

loop_
_geom_hbond_atom_site_label_D
_geom_hbond_atom_site_label_H
_geom_hbond_atom_site_label_A
_geom_hbond_distance_DH
_geom_hbond_distance_HA
_geom_hbond_distance_DA
_geom_hbond_angle_DHA
_geom_hbond_site_symmetry_A
O14 H14 O8 0.95 1.80 2.609(13) 140.6 3_465
N5 H5H O20 0.88 1.87 2.739(14) 170.1 2_664
N2 H2 Cl1 0.88 2.85 3.683(12) 159.3 .
N2 H2 O22 0.88 2.48 3.27(3) 149.8 .
N2 H2 O23 0.88 2.22 3.02(4) 151.3 .
O13 H13 O12 0.95 1.70 2.605(14) 158.7 .
O17 H17 O8 1.00 2.23 3.008(12) 133.4 .
O18 H18 O12 1.00 2.13 2.938(14) 136.1 .
O16 H16 O8 0.84 1.94 2.663(13) 143.4 .
